data_7122505
loop_
_publ_author_name
'Kunz Wille, Elizabeth L.'
'Jo, Na Hyun'
'Fettinger, James C.'
'Canfield, Paul'
'Kauzlarich, Susan M.'

_publ_section_title
;
 Single crystal growth and magnetic properties of the mixed valent Yb
 containing Zintl phase, Yb14MgSb11
;
_journal_name_full 'Chemical Communications'
_journal_paper_doi 10.1039/C8CC05471A
_journal_year 2018
_chemical_formula_sum 'Mg Sb11 Yb13.82'
_chemical_formula_weight 3754.97
_chemical_name_systematic 'ytterbium magnesium antimonide'
_space_group_crystal_system tetragonal
_space_group_IT_number 142
_space_group_name_Hall '-I 4bd 2c'
_space_group_name_H-M_alt 'I 41/a c d'
_symmetry_space_group_name_Hall '-I 4bd 2c'
_symmetry_space_group_name_H-M 'I 41/a c d :2'
_audit_creation_method SHELXL-2014/7
_audit_update_record
;
2018-10-12 deposited with the CCDC.
2018-10-17 downloaded from the CCDC.
;
_cell_angle_alpha 90
_cell_angle_beta 90
_cell_angle_gamma 90
_cell_formula_units_Z 8
_cell_length_a 16.5530(7)
_cell_length_b 16.5530(7)
_cell_length_c 22.1368(10)
_cell_measurement_reflns_used 9910
_cell_measurement_temperature 90
_cell_measurement_theta_max 32.42
_cell_measurement_theta_min 2.46
_cell_volume 6065.5(5)
_computing_cell_refinement 'SAINT. Ver. 8.34A. (Bruker-AXS, 2014)'
_computing_data_collection 'APEX2. Ver. 2014.11-0.  (Bruker-AXS, 2014)'
_computing_data_reduction 'SAINT. Ver. 8.34A. (Bruker-AXS, 2014)'
_computing_molecular_graphics 'Bruker SHELXTL'
_computing_publication_material 'Bruker SHELXTL'
_computing_structure_refinement 'SHELXL-2014/7 (Sheldrick, 2014)'
_computing_structure_solution 'SHELXS-2013/1 (Sheldrick, 2013)'
_diffrn_ambient_temperature 90
_diffrn_measured_fraction_theta_full 0.999
_diffrn_measured_fraction_theta_max 1.000
_diffrn_measurement_device_type 'Bruker APEX-II CCD'
_diffrn_measurement_method '\f and \w scans'
_diffrn_radiation_type MoK\a
_diffrn_radiation_wavelength 0.71073
_diffrn_reflns_av_R_equivalents 0.0431
_diffrn_reflns_av_unetI/netI 0.0147
_diffrn_reflns_Laue_measured_fraction_full 0.999
_diffrn_reflns_Laue_measured_fraction_max 1.000
_diffrn_reflns_limit_h_max 24
_diffrn_reflns_limit_h_min -24
_diffrn_reflns_limit_k_max 24
_diffrn_reflns_limit_k_min -24
_diffrn_reflns_limit_l_max 32
_diffrn_reflns_limit_l_min -32
_diffrn_reflns_number 47989
_diffrn_reflns_point_group_measured_fraction_full 0.999
_diffrn_reflns_point_group_measured_fraction_max 1.000
_diffrn_reflns_theta_full 25.242
_diffrn_reflns_theta_max 31.506
_diffrn_reflns_theta_min 2.461
_diffrn_source 'sealed tube'
_exptl_absorpt_coefficient_mu 51.732
_exptl_absorpt_correction_T_max 0.0541
_exptl_absorpt_correction_T_min 0.0122
_exptl_absorpt_correction_type multi-scan
_exptl_absorpt_process_details 'SADABS 2014/5(Krause et al., 2015)'
_exptl_crystal_colour black
_exptl_crystal_density_diffrn 8.224
_exptl_crystal_description block
_exptl_crystal_F_000 12323
_exptl_crystal_size_max 0.1
_exptl_crystal_size_mid 0.1
_exptl_crystal_size_min 0.09
_refine_diff_density_max 2.102
_refine_diff_density_min -1.446
_refine_diff_density_rms 0.348
_refine_ls_extinction_coef 0.0000378(17)
_refine_ls_extinction_expression Fc^*^=kFc[1+0.001xFc^2^\l^3^/sin(2\q)]^-1/4^
_refine_ls_extinction_method 'SHELXL-2014/7 (Sheldrick 2014'
_refine_ls_goodness_of_fit_ref 1.336
_refine_ls_hydrogen_treatment undef
_refine_ls_matrix_type full
_refine_ls_number_parameters 62
_refine_ls_number_reflns 2534
_refine_ls_number_restraints 0
_refine_ls_restrained_S_all 1.336
_refine_ls_R_factor_all 0.0228
_refine_ls_R_factor_gt 0.0225
_refine_ls_shift/su_max 0.002
_refine_ls_shift/su_mean 0.000
_refine_ls_structure_factor_coef Fsqd
_refine_ls_weighting_details 'w=1/[\s^2^(Fo^2^)+(0.0123P)^2^+239.0132P] where P=(Fo^2^+2Fc^2^)/3'
_refine_ls_weighting_scheme calc
_refine_ls_wR_factor_gt 0.0520
_refine_ls_wR_factor_ref 0.0521
_reflns_Friedel_coverage 0.000
_reflns_number_gt 2507
_reflns_number_total 2534
_reflns_threshold_expression 'I > 2\s(I)'
_cod_data_source_file c8cc05471a2.cif
_cod_data_source_block xtal
_cod_original_cell_volume 6065.5(6)
_cod_database_code 7122505
_shelx_shelxl_version_number 2014/7
_shelx_space_group_comment
;
The symmetry employed for this shelxl refinement is uniquely defined
by the following loop, which should always be used as a source of
symmetry information in preference to the above space-group names.
They are only intended as comments.
;

loop_
_space_group_symop_operation_xyz
'x, y, z'
'-x+1/2, -y, z+1/2'
'-y+1/4, x+3/4, z+1/4'
'y+1/4, -x+1/4, z+3/4'
'-x+1/2, y, -z'
'x, -y, -z+1/2'
'y+1/4, x+3/4, -z+3/4'
'-y+1/4, -x+1/4, -z+1/4'
'x+1/2, y+1/2, z+1/2'
'-x+1, -y+1/2, z+1'
'-y+3/4, x+5/4, z+3/4'
'y+3/4, -x+3/4, z+5/4'
'-x+1, y+1/2, -z+1/2'
'x+1/2, -y+1/2, -z+1'
'y+3/4, x+5/4, -z+5/4'
'-y+3/4, -x+3/4, -z+3/4'
'-x, -y, -z'
'x-1/2, y, -z-1/2'
'y-1/4, -x-3/4, -z-1/4'
'-y-1/4, x-1/4, -z-3/4'
'x-1/2, -y, z'
'-x, y, z-1/2'
'-y-1/4, -x-3/4, z-3/4'
'y-1/4, x-1/4, z-1/4'
'-x+1/2, -y+1/2, -z+1/2'
'x, y+1/2, -z'
'y+1/4, -x-1/4, -z+1/4'
'-y+1/4, x+1/4, -z-1/4'
'x, -y+1/2, z+1/2'
'-x+1/2, y+1/2, z'
'-y+1/4, -x-1/4, z-1/4'
'y+1/4, x+1/4, z+1/4'

loop_
_atom_site_label
_atom_site_type_symbol
_atom_site_fract_x
_atom_site_fract_y
_atom_site_fract_z
_atom_site_U_iso_or_equiv
_atom_site_adp_type
_atom_site_occupancy
_atom_site_site_symmetry_order
_atom_site_calc_flag
_atom_site_refinement_flags_posn
_atom_site_refinement_flags_adp
_atom_site_refinement_flags_occupancy
Yb1 Yb 0.95768(2) 0.92656(2) 0.82840(2) 0.00984(7) Uani 0.9819 1 d . . P
Yb2 Yb 0.97699(2) 0.12386(2) 0.00522(2) 0.01177(7) Uani 1 1 d . . .
Yb3 Yb 0.35411(3) 0.0000 0.2500 0.00971(8) Uani 0.9468 2 d S T P
Yb4 Yb 0.17909(2) 0.40755(2) 0.84276(2) 0.01166(7) Uani 1 1 d . . .
Mg1 Mg 0.0000 0.2500 0.8750 0.0104(8) Uani 1 4 d S T P
Sb1 Sb 0.13600(3) 0.38600(3) 0.1250 0.00874(11) Uani 1 2 d S T P
Sb2 Sb 0.00496(3) 0.10754(3) 0.80715(2) 0.01100(9) Uani 1 1 d . . .
Sb3 Sb 0.86957(3) 0.97330(3) 0.95214(2) 0.01169(9) Uani 1 1 d . . .
Sb4 Sb 0.0000 0.2500 0.1250 0.00959(15) Uani 1 4 d S T P

loop_
_atom_site_aniso_label
_atom_site_aniso_U_11
_atom_site_aniso_U_22
_atom_site_aniso_U_33
_atom_site_aniso_U_23
_atom_site_aniso_U_13
_atom_site_aniso_U_12
Yb1 0.00945(12) 0.00858(12) 0.01150(12) 0.00017(9) 0.00099(9) -0.00009(9)
Yb2 0.01101(12) 0.01124(13) 0.01307(13) 0.00084(10) 0.00001(9) 0.00203(9)
Yb3 0.00895(17) 0.00971(17) 0.01047(17) 0.00050(14) 0.000 0.000
Yb4 0.00908(12) 0.01503(13) 0.01087(12) -0.00220(10) -0.00064(9) 0.00121(10)
Mg1 0.0103(12) 0.0103(12) 0.0105(19) 0.000 0.000 0.000
Sb1 0.00830(15) 0.00830(15) 0.0096(2) -0.00006(14) 0.00006(14) -0.00047(18)
Sb2 0.00935(18) 0.00991(18) 0.01374(19) -0.00173(14) 0.00156(15) -0.00092(14)
Sb3 0.0148(2) 0.00999(18) 0.01029(18) 0.00012(14) 0.00044(15) 0.00274(15)
Sb4 0.0091(2) 0.0091(2) 0.0106(3) 0.000 0.000 0.0016(3)

loop_
_atom_type_symbol
_atom_type_description
_atom_type_scat_dispersion_real
_atom_type_scat_dispersion_imag
_atom_type_scat_source
Mg Mg 0.0486 0.0363 'International Tables Vol C Tables 4.2.6.8 and 6.1.1.4'
Sb Sb -0.5866 1.5461 'International Tables Vol C Tables 4.2.6.8 and 6.1.1.4'
Yb Yb -0.3850 5.5486 'International Tables Vol C Tables 4.2.6.8 and 6.1.1.4'

loop_
_geom_angle_atom_site_label_1
_geom_angle_atom_site_label_2
_geom_angle_atom_site_label_3
_geom_angle
_geom_angle_site_symmetry_1
_geom_angle_site_symmetry_3
Sb2 Yb1 Sb2 88.068(14) 1_665 6_666
Sb2 Yb1 Sb3 115.803(15) 1_665 16_666
Sb2 Yb1 Sb3 89.337(14) 6_666 16_666
Sb2 Yb1 Sb4 150.867(13) 1_665 17_666
Sb2 Yb1 Sb4 95.138(11) 6_666 17_666
Sb3 Yb1 Sb4 93.217(11) 16_666 17_666
Sb2 Yb1 Sb1 91.067(14) 1_665 26_656
Sb2 Yb1 Sb1 92.309(11) 6_666 26_656
Sb3 Yb1 Sb1 153.124(16) 16_666 26_656
Sb4 Yb1 Sb1 59.915(11) 17_666 26_656
Sb2 Yb1 Sb3 90.644(14) 1_665 .
Sb2 Yb1 Sb3 166.381(16) 6_666 .
Sb3 Yb1 Sb3 79.026(16) 16_666 .
Sb4 Yb1 Sb3 92.579(11) 17_666 .
Sb1 Yb1 Sb3 101.272(12) 26_656 .
Sb2 Yb1 Yb4 55.705(11) 1_665 10_564
Sb2 Yb1 Yb4 112.311(12) 6_666 10_564
Sb3 Yb1 Yb4 66.713(11) 16_666 10_564
Sb4 Yb1 Yb4 144.856(10) 17_666 10_564
Sb1 Yb1 Yb4 135.845(12) 26_656 10_564
Sb3 Yb1 Yb4 56.563(10) . 10_564
Sb2 Yb1 Yb1 142.710(12) 1_665 16_666
Sb2 Yb1 Yb1 124.288(14) 6_666 16_666
Sb3 Yb1 Yb1 54.202(11) 16_666 16_666
Sb4 Yb1 Yb1 53.734(5) 17_666 16_666
Sb1 Yb1 Yb1 104.150(11) 26_656 16_666
Sb3 Yb1 Yb1 53.372(11) . 16_666
Yb4 Yb1 Yb1 91.774(7) 10_564 16_666
Sb2 Yb1 Yb3 54.237(9) 1_665 2_665
Sb2 Yb1 Yb3 54.124(10) 6_666 2_665
Sb3 Yb1 Yb3 139.657(13) 16_666 2_665
Sb4 Yb1 Yb3 105.307(8) 17_666 2_665
Sb1 Yb1 Yb3 56.847(9) 26_656 2_665
Sb3 Yb1 Yb3 133.913(12) . 2_665
Yb4 Yb1 Yb3 108.476(9) 10_564 2_665
Yb1 Yb1 Yb3 158.793(6) 16_666 2_665
Sb2 Yb1 Yb2 105.978(12) 1_665 17_766
Sb2 Yb1 Yb2 141.829(13) 6_666 17_766
Sb3 Yb1 Yb2 114.184(12) 16_666 17_766
Sb4 Yb1 Yb2 55.911(6) 17_666 17_766
Sb1 Yb1 Yb2 53.051(7) 26_656 17_766
Sb3 Yb1 Yb2 51.240(10) . 17_766
Yb4 Yb1 Yb2 104.733(10) 10_564 17_766
Yb1 Yb1 Yb2 61.483(9) 16_666 17_766
Yb3 Yb1 Yb2 105.831(9) 2_665 17_766
Sb2 Yb1 Yb2 146.087(13) 1_665 24_656
Sb2 Yb1 Yb2 62.931(11) 6_666 24_656
Sb3 Yb1 Yb2 51.335(10) 16_666 24_656
Sb4 Yb1 Yb2 55.863(6) 17_666 24_656
Sb1 Yb1 Yb2 106.391(12) 26_656 24_656
Sb3 Yb1 Yb2 113.275(13) . 24_656
Yb4 Yb1 Yb2 117.305(10) 10_564 24_656
Yb1 Yb1 Yb2 61.376(9) 16_666 24_656
Yb3 Yb1 Yb2 111.903(9) 2_665 24_656
Yb2 Yb1 Yb2 107.754(10) 17_766 24_656
Sb2 Yb1 Yb2 111.292(12) 1_665 31_676
Sb2 Yb1 Yb2 49.075(10) 6_666 31_676
Sb3 Yb1 Yb2 114.156(12) 16_666 31_676
Sb4 Yb1 Yb2 53.773(6) 17_666 31_676
Sb1 Yb1 Yb2 50.987(7) 26_656 31_676
Sb3 Yb1 Yb2 142.877(13) . 31_676
Yb4 Yb1 Yb2 160.235(11) 10_564 31_676
Yb1 Yb1 Yb2 104.599(7) 16_666 31_676
Yb3 Yb1 Yb2 57.073(6) 2_665 31_676
Yb2 Yb1 Yb2 92.949(9) 17_766 31_676
Yb2 Yb1 Yb2 63.709(9) 24_656 31_676
Sb2 Yb2 Sb3 165.090(16) 19_666 17_766
Sb2 Yb2 Sb1 91.633(11) 19_666 10_554
Sb3 Yb2 Sb1 101.181(12) 17_766 10_554
Sb2 Yb2 Sb3 89.228(14) 19_666 1_544
Sb3 Yb2 Sb3 99.006(14) 17_766 1_544
Sb1 Yb2 Sb3 86.681(14) 10_554 1_544
Sb2 Yb2 Sb4 91.213(12) 19_666 1_655
Sb3 Yb2 Sb4 89.398(11) 17_766 1_655
Sb1 Yb2 Sb4 57.200(11) 10_554 1_655
Sb3 Yb2 Sb4 143.879(13) 1_544 1_655
Sb2 Yb2 Mg1 48.671(9) 19_666 1_654
Sb3 Yb2 Mg1 116.946(12) 17_766 1_654
Sb1 Yb2 Mg1 138.397(10) 10_554 1_654
Sb3 Yb2 Mg1 102.267(11) 1_544 1_654
Sb4 Yb2 Mg1 104.959(8) 1_655 1_654
Sb2 Yb2 Sb2 85.893(14) 19_666 28_656
Sb3 Yb2 Sb2 79.470(13) 17_766 28_656
Sb1 Yb2 Sb2 138.465(15) 10_554 28_656
Sb3 Yb2 Sb2 134.632(14) 1_544 28_656
Sb4 Yb2 Sb2 81.375(10) 1_655 28_656
Mg1 Yb2 Sb2 44.736(8) 1_654 28_656
Sb2 Yb2 Yb3 54.146(11) 19_666 20_656
Sb3 Yb2 Yb3 140.142(14) 17_766 20_656
Sb1 Yb2 Yb3 56.455(8) 10_554 20_656
Sb3 Yb2 Yb3 51.921(11) 1_544 20_656
Sb4 Yb2 Yb3 100.885(8) 1_655 20_656
Mg1 Yb2 Yb3 97.576(8) 1_654 20_656
Sb2 Yb2 Yb3 139.877(12) 28_656 20_656
Sb2 Yb2 Yb4 113.109(13) 19_666 19_666
Sb3 Yb2 Yb4 54.449(11) 17_766 19_666
Sb1 Yb2 Yb4 155.246(10) 10_554 19_666
Sb3 Yb2 Yb4 92.680(12) 1_544 19_666
Sb4 Yb2 Yb4 119.984(9) 1_655 19_666
Mg1 Yb2 Yb4 65.840(7) 1_654 19_666
Sb2 Yb2 Yb4 49.407(9) 28_656 19_666
Yb3 Yb2 Yb4 138.301(10) 20_656 19_666
Sb2 Yb2 Yb1 136.226(13) 19_666 17_766
Sb3 Yb2 Yb1 52.323(10) 17_766 17_766
Sb1 Yb2 Yb1 51.874(8) 10_554 17_766
Sb3 Yb2 Yb1 108.891(12) 1_544 17_766
Sb4 Yb2 Yb1 50.784(6) 1_655 17_766
Mg1 Yb2 Yb1 148.171(10) 1_654 17_766
Sb2 Yb2 Yb1 105.458(11) 28_656 17_766
Yb3 Yb2 Yb1 106.525(8) 20_656 17_766
Yb4 Yb2 Yb1 105.661(10) 19_666 17_766
Sb2 Yb2 Yb1 119.026(12) 19_666 32_544
Sb3 Yb2 Yb1 51.646(10) 17_766 32_544
Sb1 Yb2 Yb1 99.504(12) 10_554 32_544
Sb3 Yb2 Yb1 150.611(13) 1_544 32_544
Sb4 Yb2 Yb1 50.745(6) 1_655 32_544
Mg1 Yb2 Yb1 92.093(8) 1_654 32_544
Sb2 Yb2 Yb1 48.331(9) 28_656 32_544
Yb3 Yb2 Yb1 151.610(10) 20_656 32_544
Yb4 Yb2 Yb1 69.838(8) 19_666 32_544
Yb1 Yb2 Yb1 57.140(9) 17_766 32_544
Sb2 Yb2 Yb1 49.398(11) 19_666 23_775
Sb3 Yb2 Yb1 136.667(13) 17_766 23_775
Sb1 Yb2 Yb1 49.894(7) 10_554 23_775
Sb3 Yb2 Yb1 108.776(12) 1_544 23_775
Sb4 Yb2 Yb1 48.998(6) 1_655 23_775
Mg1 Yb2 Yb1 89.280(8) 1_654 23_775
Sb2 Yb2 Yb1 101.768(10) 28_656 23_775
Yb3 Yb2 Yb1 56.944(8) 20_656 23_775
Yb4 Yb2 Yb1 150.424(10) 19_666 23_775
Yb1 Yb2 Yb1 86.834(9) 17_766 23_775
Yb1 Yb2 Yb1 96.768(9) 32_544 23_775
Sb3 Yb3 Sb3 92.07(2) 27_466 32_444
Sb3 Yb3 Sb2 174.141(13) 27_466 5_556
Sb3 Yb3 Sb2 91.079(12) 32_444 5_556
Sb3 Yb3 Sb2 91.079(12) 27_466 2_554
Sb3 Yb3 Sb2 174.141(13) 32_444 2_554
Sb2 Yb3 Sb2 86.223(19) 5_556 2_554
Sb3 Yb3 Sb1 96.355(13) 27_466 25
Sb3 Yb3 Sb1 87.542(10) 32_444 25
Sb2 Yb3 Sb1 88.715(14) 5_556 25
Sb2 Yb3 Sb1 87.200(10) 2_554 25
Sb3 Yb3 Sb1 87.541(10) 27_466 20_656
Sb3 Yb3 Sb1 96.355(13) 32_444 20_656
Sb2 Yb3 Sb1 87.200(10) 5_556 20_656
Sb2 Yb3 Sb1 88.715(14) 2_554 20_656
Sb1 Yb3 Sb1 174.40(2) 25 20_656
Sb3 Yb3 Yb4 119.178(13) 27_466 23_665
Sb3 Yb3 Yb4 55.922(10) 32_444 23_665
Sb2 Yb3 Yb4 59.062(10) 5_556 23_665
Sb2 Yb3 Yb4 126.205(13) 2_554 23_665
Sb1 Yb3 Yb4 127.145(8) 25 23_665
Sb1 Yb3 Yb4 53.222(8) 20_656 23_665
Sb3 Yb3 Yb4 55.922(10) 27_466 20_657
Sb3 Yb3 Yb4 119.178(13) 32_444 20_657
Sb2 Yb3 Yb4 126.205(13) 5_556 20_657
Sb2 Yb3 Yb4 59.062(10) 2_554 20_657
Sb1 Yb3 Yb4 53.222(8) 25 20_657
Sb1 Yb3 Yb4 127.145(8) 20_656 20_657
Yb4 Yb3 Yb4 173.988(16) 23_665 20_657
Sb3 Yb3 Yb1 128.486(10) 27_466 2_664
Sb3 Yb3 Yb1 121.719(10) 32_444 2_664
Sb2 Yb3 Yb1 53.057(11) 5_556 2_664
Sb2 Yb3 Yb1 52.680(11) 2_554 2_664
Sb1 Yb3 Yb1 52.984(9) 25 2_664
Sb1 Yb3 Yb1 121.419(14) 20_656 2_664
Yb4 Yb3 Yb1 112.103(10) 23_665 2_664
Yb4 Yb3 Yb1 73.169(8) 20_657 2_664
Sb3 Yb3 Yb1 121.719(10) 27_466 5_646
Sb3 Yb3 Yb1 128.486(10) 32_444 5_646
Sb2 Yb3 Yb1 52.680(11) 5_556 5_646
Sb2 Yb3 Yb1 53.057(11) 2_554 5_646
Sb1 Yb3 Yb1 121.419(14) 25 5_646
Sb1 Yb3 Yb1 52.984(9) 20_656 5_646
Yb4 Yb3 Yb1 73.169(8) 23_665 5_646
Yb4 Yb3 Yb1 112.103(10) 20_657 5_646
Yb1 Yb3 Yb1 68.441(12) 2_664 5_646
Sb3 Yb3 Yb2 132.971(14) 27_466 32_545
Sb3 Yb3 Yb2 55.852(10) 32_444 32_545
Sb2 Yb3 Yb2 52.711(9) 5_556 32_545
Sb2 Yb3 Yb2 118.643(13) 2_554 32_545
Sb1 Yb3 Yb2 53.854(8) 25 32_545
Sb1 Yb3 Yb2 125.548(7) 20_656 32_545
Yb4 Yb3 Yb2 73.486(7) 23_665 32_545
Yb4 Yb3 Yb2 107.058(6) 20_657 32_545
Yb1 Yb3 Yb2 65.982(7) 2_664 32_545
Yb1 Yb3 Yb2 105.292(10) 5_646 32_545
Sb3 Yb3 Yb2 55.852(10) 27_466 27_565
Sb3 Yb3 Yb2 132.971(14) 32_444 27_565
Sb2 Yb3 Yb2 118.643(13) 5_556 27_565
Sb2 Yb3 Yb2 52.711(9) 2_554 27_565
Sb1 Yb3 Yb2 125.548(7) 25 27_565
Sb1 Yb3 Yb2 53.854(8) 20_656 27_565
Yb4 Yb3 Yb2 107.058(6) 23_665 27_565
Yb4 Yb3 Yb2 73.486(7) 20_657 27_565
Yb1 Yb3 Yb2 105.292(10) 2_664 27_565
Yb1 Yb3 Yb2 65.982(7) 5_646 27_565
Yb2 Yb3 Yb2 170.060(15) 32_545 27_565
Sb2 Yb4 Sb1 168.902(15) 10_454 11_545
Sb2 Yb4 Sb3 89.705(14) 10_454 10_564
Sb1 Yb4 Sb3 98.115(13) 11_545 10_564
Sb2 Yb4 Sb3 88.112(14) 10_454 4_464
Sb1 Yb4 Sb3 89.000(11) 11_545 4_464
Sb3 Yb4 Sb3 149.923(17) 10_564 4_464
Sb2 Yb4 Sb2 86.107(17) 10_454 28_557
Sb1 Yb4 Sb2 86.674(11) 11_545 28_557
Sb3 Yb4 Sb2 85.459(14) 10_564 28_557
Sb3 Yb4 Sb2 124.266(15) 4_464 28_557
Sb2 Yb4 Yb1 55.050(10) 10_454 10_564
Sb1 Yb4 Yb1 136.040(13) 11_545 10_564
Sb3 Yb4 Yb1 55.845(11) 10_564 10_564
Sb3 Yb4 Yb1 99.479(12) 4_464 10_564
Sb2 Yb4 Yb1 120.914(12) 28_557 10_564
Sb2 Yb4 Yb3 122.689(12) 10_454 27_566
Sb1 Yb4 Yb3 58.114(5) 11_545 27_566
Sb3 Yb4 Yb3 53.225(11) 10_564 27_566
Sb3 Yb4 Yb3 146.366(13) 4_464 27_566
Sb2 Yb4 Yb3 53.399(11) 28_557 27_566
Yb1 Yb4 Yb3 109.066(10) 10_564 27_566
Sb2 Yb4 Sb3 101.408(13) 10_454 7_446
Sb1 Yb4 Sb3 88.641(11) 11_545 7_446
Sb3 Yb4 Sb3 70.899(15) 10_564 7_446
Sb3 Yb4 Sb3 80.155(14) 4_464 7_446
Sb2 Yb4 Sb3 154.985(14) 28_557 7_446
Yb1 Yb4 Sb3 51.381(9) 10_564 7_446
Yb3 Yb4 Sb3 103.857(12) 27_566 7_446
Sb2 Yb4 Yb2 64.670(11) 10_454 28_546
Sb1 Yb4 Yb2 105.284(11) 11_545 28_546
Sb3 Yb4 Yb2 148.534(13) 10_564 28_546
Sb3 Yb4 Yb2 52.555(10) 4_464 28_546
Sb2 Yb4 Yb2 75.361(11) 28_557 28_546
Yb1 Yb4 Yb2 114.085(10) 10_564 28_546
Yb3 Yb4 Yb2 124.968(11) 27_566 28_546
Sb3 Yb4 Yb2 129.469(12) 7_446 28_546
Sb2 Yb4 Yb3 128.450(13) 10_454 26_556
Sb1 Yb4 Yb3 55.904(7) 11_545 26_556
Sb3 Yb4 Yb3 110.104(12) 10_564 26_556
Sb3 Yb4 Yb3 51.193(9) 4_464 26_556
Sb2 Yb4 Yb3 140.396(12) 28_557 26_556
Yb1 Yb4 Yb3 97.084(9) 10_564 26_556
Yb3 Yb4 Yb3 106.508(8) 27_566 26_556
Sb3 Yb4 Yb3 48.501(8) 7_446 26_556
Yb2 Yb4 Yb3 100.441(8) 28_546 26_556
Sb2 Yb4 Mg1 43.941(9) 10_454 .
Sb1 Yb4 Mg1 126.978(10) 11_545 .
Sb3 Yb4 Mg1 94.556(11) 10_564 .
Sb3 Yb4 Mg1 104.395(11) 4_464 .
Sb2 Yb4 Mg1 43.322(8) 28_557 .
Yb1 Yb4 Mg1 92.707(8) 10_564 .
Yb3 Yb4 Mg1 91.910(8) 27_566 .
Sb3 Yb4 Mg1 143.710(11) 7_446 .
Yb2 Yb4 Mg1 54.494(6) 28_546 .
Yb3 Yb4 Mg1 154.863(8) 26_556 .
Sb2 Yb4 Yb4 141.175(10) 10_454 16_556
Sb1 Yb4 Yb4 49.815(9) 11_545 16_556
Sb3 Yb4 Yb4 59.851(11) 10_564 16_556
Sb3 Yb4 Yb4 106.204(14) 4_464 16_556
Sb2 Yb4 Yb4 112.382(13) 28_557 16_556
Yb1 Yb4 Yb4 86.658(7) 10_564 16_556
Yb3 Yb4 Yb4 59.499(9) 27_566 16_556
Sb3 Yb4 Yb4 48.560(9) 7_446 16_556
Yb2 Yb4 Yb4 150.983(9) 28_546 16_556
Yb3 Yb4 Yb4 55.051(8) 26_556 16_556
Mg1 Yb4 Yb4 149.073(12) . 16_556
Sb2 Mg1 Sb2 106.760(9) . 28_557
Sb2 Mg1 Sb2 106.759(9) . 19_567
Sb2 Mg1 Sb2 115.042(19) 28_557 19_567
Sb2 Mg1 Sb2 115.042(19) . 10_454
Sb2 Mg1 Sb2 106.760(9) 28_557 10_454
Sb2 Mg1 Sb2 106.760(9) 19_567 10_454
Sb2 Mg1 Yb2 157.082(11) . 10
Sb2 Mg1 Yb2 57.368(11) 28_557 10
Sb2 Mg1 Yb2 70.999(11) 19_567 10
Sb2 Mg1 Yb2 86.777(11) 10_454 10
Sb2 Mg1 Yb2 70.998(11) . 19_576
Sb2 Mg1 Yb2 157.082(11) 28_557 19_576
Sb2 Mg1 Yb2 86.776(11) 19_567 19_576
Sb2 Mg1 Yb2 57.368(10) 10_454 19_576
Yb2 Mg1 Yb2 130.424(6) 10 19_576
Sb2 Mg1 Yb2 57.369(10) . 28_546
Sb2 Mg1 Yb2 86.776(11) 28_557 28_546
Sb2 Mg1 Yb2 157.082(11) 19_567 28_546
Sb2 Mg1 Yb2 70.999(11) 10_454 28_546
Yb2 Mg1 Yb2 130.424(6) 10 28_546
Yb2 Mg1 Yb2 72.730(10) 19_576 28_546
Sb2 Mg1 Yb2 86.776(11) . 1_456
Sb2 Mg1 Yb2 70.999(11) 28_557 1_456
Sb2 Mg1 Yb2 57.368(10) 19_567 1_456
Sb2 Mg1 Yb2 157.082(11) 10_454 1_456
Yb2 Mg1 Yb2 72.730(10) 10 1_456
Yb2 Mg1 Yb2 130.424(6) 19_576 1_456
Yb2 Mg1 Yb2 130.424(6) 28_546 1_456
Sb2 Mg1 Yb4 51.550(10) . 10_454
Sb2 Mg1 Yb4 137.519(10) 28_557 10_454
Sb2 Mg1 Yb4 56.876(11) 19_567 10_454
Sb2 Mg1 Yb4 115.517(10) 10_454 10_454
Yb2 Mg1 Yb4 126.941(6) 10 10_454
Yb2 Mg1 Yb4 59.665(6) 19_576 10_454
Yb2 Mg1 Yb4 102.625(6) 28_546 10_454
Yb2 Mg1 Yb4 71.669(7) 1_456 10_454
Sb2 Mg1 Yb4 56.877(10) . 19_567
Sb2 Mg1 Yb4 51.551(10) 28_557 19_567
Sb2 Mg1 Yb4 115.517(10) 19_567 19_567
Sb2 Mg1 Yb4 137.519(10) 10_454 19_567
Yb2 Mg1 Yb4 102.625(7) 10 19_567
Yb2 Mg1 Yb4 126.941(6) 19_576 19_567
Yb2 Mg1 Yb4 71.669(7) 28_546 19_567
Yb2 Mg1 Yb4 59.665(6) 1_456 19_567
Yb4 Mg1 Yb4 91.813(1) 10_454 19_567
Sb2 Mg1 Yb4 137.518(10) . 28_557
Sb2 Mg1 Yb4 115.517(10) 28_557 28_557
Sb2 Mg1 Yb4 51.551(10) 19_567 28_557
Sb2 Mg1 Yb4 56.876(10) 10_454 28_557
Yb2 Mg1 Yb4 59.665(6) 10 28_557
Yb2 Mg1 Yb4 71.669(7) 19_576 28_557
Yb2 Mg1 Yb4 126.941(6) 28_546 28_557
Yb2 Mg1 Yb4 102.625(7) 1_456 28_557
Yb4 Mg1 Yb4 91.813(1) 10_454 28_557
Yb4 Mg1 Yb4 159.507(8) 19_567 28_557
Sb2 Mg1 Yb4 115.517(10) . .
Sb2 Mg1 Yb4 56.877(11) 28_557 .
Sb2 Mg1 Yb4 137.519(10) 19_567 .
Sb2 Mg1 Yb4 51.550(10) 10_454 .
Yb2 Mg1 Yb4 71.670(6) 10 .
Yb2 Mg1 Yb4 102.624(6) 19_576 .
Yb2 Mg1 Yb4 59.664(6) 28_546 .
Yb2 Mg1 Yb4 126.942(6) 1_456 .
Yb4 Mg1 Yb4 159.505(8) 10_454 .
Yb4 Mg1 Yb4 91.813(1) 19_567 .
Yb4 Mg1 Yb4 91.814(1) 28_557 .
Yb4 Sb1 Yb4 80.371(17) 5_556 12_453
Yb4 Sb1 Sb4 139.814(9) 5_556 .
Yb4 Sb1 Sb4 139.814(9) 12_453 .
Yb4 Sb1 Yb1 88.494(8) 5_556 32_444
Yb4 Sb1 Yb1 142.815(11) 12_453 32_444
Sb4 Sb1 Yb1 59.720(10) . 32_444
Yb4 Sb1 Yb1 142.815(11) 5_556 26_446
Yb4 Sb1 Yb1 88.494(8) 12_453 26_446
Sb4 Sb1 Yb1 59.720(10) . 26_446
Yb1 Sb1 Yb1 119.44(2) 32_444 26_446
Yb4 Sb1 Yb2 138.321(12) 5_556 10_554
Yb4 Sb1 Yb2 85.949(8) 12_453 10_554
Sb4 Sb1 Yb2 63.731(11) . 10_554
Yb1 Sb1 Yb2 79.119(11) 32_444 10_554
Yb1 Sb1 Yb2 75.075(11) 26_446 10_554
Yb4 Sb1 Yb2 85.949(8) 5_556 8_565
Yb4 Sb1 Yb2 138.321(12) 12_453 8_565
Sb4 Sb1 Yb2 63.731(11) . 8_565
Yb1 Sb1 Yb2 75.075(11) 32_444 8_565
Yb1 Sb1 Yb2 79.119(11) 26_446 8_565
Yb2 Sb1 Yb2 127.46(2) 10_554 8_565
Yb4 Sb1 Yb3 72.731(13) 5_556 25
Yb4 Sb1 Yb3 68.664(10) 12_453 25
Sb4 Sb1 Yb3 115.621(11) . 25
Yb1 Sb1 Yb3 140.834(6) 32_444 25
Yb1 Sb1 Yb3 70.168(9) 26_446 25
Yb2 Sb1 Yb3 136.872(8) 10_554 25
Yb2 Sb1 Yb3 69.692(6) 8_565 25
Yb4 Sb1 Yb3 68.664(10) 5_556 27_565
Yb4 Sb1 Yb3 72.731(13) 12_453 27_565
Sb4 Sb1 Yb3 115.621(11) . 27_565
Yb1 Sb1 Yb3 70.168(9) 32_444 27_565
Yb1 Sb1 Yb3 140.834(6) 26_446 27_565
Yb2 Sb1 Yb3 69.692(6) 10_554 27_565
Yb2 Sb1 Yb3 136.872(8) 8_565 27_565
Yb3 Sb1 Yb3 128.76(2) 25 27_565
Mg1 Sb2 Yb1 135.929(17) . 1_445
Mg1 Sb2 Yb2 73.961(12) . 28_546
Yb1 Sb2 Yb2 145.979(17) 1_445 28_546
Mg1 Sb2 Yb1 130.913(17) . 6_466
Yb1 Sb2 Yb1 84.814(14) 1_445 6_466
Yb2 Sb2 Yb1 81.526(13) 28_546 6_466
Mg1 Sb2 Yb4 84.509(13) . 10_454
Yb1 Sb2 Yb4 69.247(12) 1_445 10_454
Yb2 Sb2 Yb4 140.983(17) 28_546 10_454
Yb1 Sb2 Yb4 89.079(14) 6_466 10_454
Mg1 Sb2 Yb3 134.722(17) . 2
Yb1 Sb2 Yb3 73.082(12) 1_445 2
Yb2 Sb2 Yb3 73.143(11) 28_546 2
Yb1 Sb2 Yb3 72.817(12) 6_466 2
Yb4 Sb2 Yb3 139.403(16) 10_454 2
Mg1 Sb2 Yb4 79.802(12) . 19_567
Yb1 Sb2 Yb4 85.269(13) 1_445 19_567
Yb2 Sb2 Yb4 85.668(13) 28_546 19_567
Yb1 Sb2 Yb4 140.325(16) 6_466 19_567
Yb4 Sb2 Yb4 122.539(15) 10_454 19_567
Yb3 Sb2 Yb4 67.538(11) 2 19_567
Mg1 Sb2 Yb2 64.266(10) . 19_576
Yb1 Sb2 Yb2 127.457(15) 1_445 19_576
Yb2 Sb2 Yb2 75.413(12) 28_546 19_576
Yb1 Sb2 Yb2 68.736(11) 6_466 19_576
Yb4 Sb2 Yb2 65.923(11) 10_454 19_576
Yb3 Sb2 Yb2 133.019(15) 2 19_576
Yb4 Sb2 Yb2 142.675(15) 19_567 19_576
Yb3 Sb3 Yb2 139.822(17) 20_667 17_766
Yb3 Sb3 Yb1 125.217(17) 20_667 16_666
Yb2 Sb3 Yb1 77.017(13) 17_766 16_666
Yb3 Sb3 Yb1 138.438(16) 20_667 .
Yb2 Sb3 Yb1 76.439(13) 17_766 .
Yb1 Sb3 Yb1 72.428(13) 16_666 .
Yb3 Sb3 Yb4 70.853(12) 20_667 10_564
Yb2 Sb3 Yb4 137.589(17) 17_766 10_564
Yb1 Sb3 Yb4 110.997(16) 16_666 10_564
Yb1 Sb3 Yb4 67.593(12) . 10_564
Yb3 Sb3 Yb4 75.030(12) 20_667 3_655
Yb2 Sb3 Yb4 72.995(12) 17_766 3_655
Yb1 Sb3 Yb4 87.584(14) 16_666 3_655
Yb1 Sb3 Yb4 146.531(17) . 3_655
Yb4 Sb3 Yb4 145.857(17) 10_564 3_655
Yb3 Sb3 Yb2 72.227(12) 20_667 1_566
Yb2 Sb3 Yb2 80.992(14) 17_766 1_566
Yb1 Sb3 Yb2 157.943(18) 16_666 1_566
Yb1 Sb3 Yb2 104.088(15) . 1_566
Yb4 Sb3 Yb2 86.539(14) 10_564 1_566
Yb4 Sb3 Yb2 84.386(13) 3_655 1_566
Yb3 Sb3 Yb4 68.205(11) 20_667 7_556
Yb2 Sb3 Yb4 137.737(16) 17_766 7_556
Yb1 Sb3 Yb4 61.907(11) 16_666 7_556
Yb1 Sb3 Yb4 98.850(14) . 7_556
Yb4 Sb3 Yb4 71.590(13) 10_564 7_556
Yb4 Sb3 Yb4 94.694(14) 3_655 7_556
Yb2 Sb3 Yb4 139.180(15) 1_566 7_556
Yb1 Sb4 Yb1 72.533(10) 23_675 26_446
Yb1 Sb4 Yb1 142.111(11) 23_675 32_444
Yb1 Sb4 Yb1 120.728(10) 26_446 32_444
Yb1 Sb4 Yb1 120.728(10) 23_675 17_666
Yb1 Sb4 Yb1 142.111(11) 26_446 17_666
Yb1 Sb4 Yb1 72.533(10) 32_444 17_666
Yb1 Sb4 Sb1 60.364(5) 23_675 10_454
Yb1 Sb4 Sb1 119.636(5) 26_446 10_454
Yb1 Sb4 Sb1 119.636(5) 32_444 10_454
Yb1 Sb4 Sb1 60.364(5) 17_666 10_454
Yb1 Sb4 Sb1 119.636(5) 23_675 .
Yb1 Sb4 Sb1 60.364(5) 26_446 .
Yb1 Sb4 Sb1 60.364(5) 32_444 .
Yb1 Sb4 Sb1 119.636(5) 17_666 .
Sb1 Sb4 Sb1 180.000(11) 10_454 .
Yb1 Sb4 Yb2 77.228(7) 23_675 1_455
Yb1 Sb4 Yb2 142.579(7) 26_446 1_455
Yb1 Sb4 Yb2 73.391(7) 32_444 1_455
Yb1 Sb4 Yb2 73.305(7) 17_666 1_455
Sb1 Sb4 Yb2 59.069(5) 10_454 1_455
Sb1 Sb4 Yb2 120.931(5) . 1_455
Yb1 Sb4 Yb2 142.579(7) 23_675 8_565
Yb1 Sb4 Yb2 77.228(7) 26_446 8_565
Yb1 Sb4 Yb2 73.305(7) 32_444 8_565
Yb1 Sb4 Yb2 73.391(7) 17_666 8_565
Sb1 Sb4 Yb2 120.931(5) 10_454 8_565
Sb1 Sb4 Yb2 59.069(5) . 8_565
Yb2 Sb4 Yb2 138.362(10) 1_455 8_565
Yb1 Sb4 Yb2 73.391(7) 23_675 10_554
Yb1 Sb4 Yb2 73.305(7) 26_446 10_554
Yb1 Sb4 Yb2 77.228(7) 32_444 10_554
Yb1 Sb4 Yb2 142.579(7) 17_666 10_554
Sb1 Sb4 Yb2 120.931(5) 10_454 10_554
Sb1 Sb4 Yb2 59.069(5) . 10_554
Yb2 Sb4 Yb2 77.353(11) 1_455 10_554
Yb2 Sb4 Yb2 118.138(10) 8_565 10_554
Yb1 Sb4 Yb2 73.305(7) 23_675 15_434
Yb1 Sb4 Yb2 73.391(7) 26_446 15_434
Yb1 Sb4 Yb2 142.579(7) 32_444 15_434
Yb1 Sb4 Yb2 77.228(7) 17_666 15_434
Sb1 Sb4 Yb2 59.069(5) 10_454 15_434
Sb1 Sb4 Yb2 120.931(5) . 15_434
Yb2 Sb4 Yb2 118.138(10) 1_455 15_434
Yb2 Sb4 Yb2 77.353(11) 8_565 15_434
Yb2 Sb4 Yb2 138.362(10) 10_554 15_434

loop_
_geom_bond_atom_site_label_1
_geom_bond_atom_site_label_2
_geom_bond_distance
_geom_bond_site_symmetry_2
Yb1 Sb2 3.1319(5) 1_665
Yb1 Sb2 3.1521(6) 6_666
Yb1 Sb3 3.1646(6) 16_666
Yb1 Sb4 3.1775(3) 17_666
Yb1 Sb1 3.1981(4) 26_656
Yb1 Sb3 3.1982(5) .
Yb1 Yb4 3.5730(4) 10_564
Yb1 Yb1 3.7592(6) 16_666
Yb1 Yb3 3.7678(5) 2_665
Yb1 Yb2 3.9283(4) 17_766
Yb1 Yb2 3.9323(4) 24_656
Yb1 Yb2 4.1063(4) 31_676
Yb2 Sb2 3.1367(5) 19_666
Yb2 Sb3 3.1510(5) 17_766
Yb2 Sb1 3.2489(4) 10_554
Yb2 Sb3 3.2792(6) 1_544
Yb2 Sb4 3.3965(3) 1_655
Yb2 Mg1 3.5797(3) 1_654
Yb2 Sb2 3.7574(6) 28_656
Yb2 Yb3 3.7733(3) 20_656
Yb2 Yb4 3.7954(4) 19_666
Yb2 Yb1 3.9283(4) 17_766
Yb2 Yb1 3.9323(4) 32_544
Yb2 Yb1 4.1061(4) 23_775
Yb3 Sb3 3.1190(6) 27_466
Yb3 Sb3 3.1190(6) 32_444
Yb3 Sb2 3.1956(5) 5_556
Yb3 Sb2 3.1956(5) 2_554
Yb3 Sb1 3.3533(3) 25
Yb3 Sb1 3.3533(3) 20_656
Yb3 Yb4 3.6785(3) 23_665
Yb3 Yb4 3.6785(3) 20_657
Yb3 Yb1 3.7678(5) 2_664
Yb3 Yb1 3.7678(5) 5_646
Yb3 Yb2 3.7733(3) 32_545
Yb3 Yb2 3.7733(3) 27_565
Yb4 Sb2 3.1567(5) 10_454
Yb4 Sb1 3.1632(5) 11_545
Yb4 Sb3 3.2253(5) 10_564
Yb4 Sb3 3.2290(6) 4_464
Yb4 Sb2 3.4142(6) 28_557
Yb4 Yb1 3.5731(4) 10_564
Yb4 Yb3 3.6786(3) 27_566
Yb4 Sb3 3.7203(6) 7_446
Yb4 Yb2 3.7953(4) 28_546
Yb4 Yb3 3.8668(5) 26_556
Yb4 Mg1 4.0123(3) .
Yb4 Yb4 4.0821(6) 16_556
Mg1 Sb2 2.7970(4) .
Mg1 Sb2 2.7970(5) 28_557
Mg1 Sb2 2.7970(4) 19_567
Mg1 Sb2 2.7970(4) 10_454
Mg1 Yb2 3.5797(3) 10
Mg1 Yb2 3.5797(3) 19_576
Mg1 Yb2 3.5797(3) 28_546
Mg1 Yb2 3.5797(3) 1_456
Mg1 Yb4 4.0122(3) 10_454
Mg1 Yb4 4.0122(3) 19_567
Mg1 Yb4 4.0122(3) 28_557
Sb1 Yb4 3.1631(5) 5_556
Sb1 Yb4 3.1631(5) 12_453
Sb1 Sb4 3.1838(6) .
Sb1 Yb1 3.1981(4) 32_444
Sb1 Yb1 3.1981(4) 26_446
Sb1 Yb2 3.2490(4) 10_554
Sb1 Yb2 3.2490(4) 8_565
Sb1 Yb3 3.3532(3) 25
Sb1 Yb3 3.3532(3) 27_565
Sb2 Yb1 3.1319(5) 1_445
Sb2 Yb2 3.1368(5) 28_546
Sb2 Yb1 3.1520(6) 6_466
Sb2 Yb4 3.1567(5) 10_454
Sb2 Yb3 3.1956(5) 2
Sb2 Yb4 3.4142(6) 19_567
Sb2 Yb2 3.7573(6) 19_576
Sb3 Yb3 3.1190(6) 20_667
Sb3 Yb2 3.1510(6) 17_766
Sb3 Yb1 3.1645(5) 16_666
Sb3 Yb4 3.2251(5) 10_564
Sb3 Yb4 3.2291(6) 3_655
Sb3 Yb2 3.2793(6) 1_566
Sb3 Yb4 3.7203(6) 7_556
Sb4 Yb1 3.1775(3) 23_675
Sb4 Yb1 3.1775(3) 26_446
Sb4 Yb1 3.1775(3) 32_444
Sb4 Yb1 3.1775(3) 17_666
Sb4 Sb1 3.1837(6) 10_454
Sb4 Yb2 3.3965(3) 1_455
Sb4 Yb2 3.3965(3) 8_565
Sb4 Yb2 3.3965(3) 10_554
Sb4 Yb2 3.3965(3) 15_434
